data_4336234
loop_
_publ_author_name
'Thorsten Schr\"oder'
'Stefan Schwarzm\"uller'
'Christian Stiewe'
'Johannes de Boor'
'Markus H\"olzel'
'Oliver Oeckler'

_publ_contact_author_address
;
Institut f\"ur Mineralogie, Kristallographie und Materialwissenschaft
Universit\"at Leipzig
Scharnhorststr. 20
04275 Leipzig, Germany
;
_publ_contact_author_email oliver.oeckler@gmx.de
_publ_contact_author_fax +49/341/97-36299
_publ_contact_author_name
;
Prof. Dr. Oliver Oeckler
;
_publ_contact_author_phone +49/341/97-36251
_publ_section_title
;
 The Solid Solution Series (GeTe)x(LiSbTe2)2 (1 <=x<= 11) and the
 Thermoelectric Properties of (GeTe)11(LiSbTe2)2
;
_journal_name_full 'Inorganic Chemistry'
_journal_page_first 11288
_journal_page_last 11294
_journal_paper_doi 10.1021/ic401516m
_journal_volume 52
_journal_year 2013
_chemical_formula_moiety 'Ge0.429 Li0.286 Sb0.286 Te'
_chemical_formula_sum 'Ge0.429 Li0.286 Sb0.286 Te'
_chemical_formula_weight 195.5
_chemical_name_common 'germanium lithium antimony telluride'
_chemical_name_systematic
; 
germanium lithium antimony telluride
;
_space_group_IT_number 225
_symmetry_cell_setting cubic
_symmetry_Int_Tables_number 225
_symmetry_space_group_name_Hall '-F 4 2 3'
_symmetry_space_group_name_H-M 'F m -3 m'
_audit_creation_method 'TOPAS ACADEMIC 4.1 + PLATON'
_cell_angle_alpha 90
_cell_angle_beta 90
_cell_angle_gamma 90
_cell_formula_units_Z 4
_cell_length_a 6.03207(6)
_cell_length_b 6.03207(6)
_cell_length_c 6.03207(6)
_cell_measurement_temperature 293(2)
_cell_volume 219.482(4)
_computing_molecular_graphics 'Diamond 3.1b'
_computing_publication_material 'TOPAS ACADEMIC 4.1'
_computing_structure_refinement 'TOPAS ACADEMIC 4.1'
_computing_structure_solution model
_diffrn_ambient_temperature 293(2)
_diffrn_measurement_device_type 'Huber G670'
_diffrn_radiation_monochromator Ge-111
_diffrn_radiation_probe x-ray
_diffrn_radiation_type 'Cu K\a~1~'
_diffrn_radiation_wavelength 1.54051
_exptl_absorpt_coefficient_mu 136.71
_exptl_absorpt_correction_type none
_exptl_absorpt_process_details
;
none
;
_exptl_crystal_density_diffrn 5.914
_exptl_crystal_F_000 324.4
_pd_calc_method 'Rietveld Refinement'
_pd_char_colour metallic_light_grey
_pd_char_particle_morphology powder
_pd_meas_number_of_points 15601
_pd_proc_ls_prof_R_factor 0.02065
_pd_proc_ls_prof_wR_factor 0.03589
_pd_proc_number_of_points 15601
_refine_ls_goodness_of_fit_all 1.375
_refine_ls_matrix_type full
_refine_ls_number_constraints 4
_refine_ls_number_parameters 29
_refine_ls_number_restraints 0
_refine_ls_R_Fsqd_factor 0.03465
_refine_ls_shift/su_max 0.00
_refine_ls_shift/su_mean 0.00
_reflns_d_resolution_high 3.48262
_reflns_d_resolution_low 1.00535
_reflns_limit_h_max 5
_reflns_limit_h_min 0
_reflns_limit_k_max 4
_reflns_limit_k_min 0
_reflns_limit_l_max 6
_reflns_limit_l_min 1
_reflns_number_total 15
_cod_data_source_file ic401516m_si_005.cif
_cod_data_source_block TSSS67
_cod_original_cell_volume 219.482(7)
_cod_database_code 4336234
_pd_proc_ls_prof_r_expected 0.02611

loop_
_symmetry_equiv_pos_site_id
_symmetry_equiv_pos_as_xyz
1 x,y,z
2 -y,x,z
3 -x,-y,z
4 y,-x,z
5 x,-y,-z
6 y,x,-z
7 -x,y,-z
8 -y,-x,-z
9 z,x,y
10 -x,z,y
11 -z,-x,y
12 x,-z,y
13 z,-x,-y
14 x,z,-y
15 -z,x,-y
16 -x,-z,-y
17 y,z,x
18 -z,-y,-x
19 -z,y,x
20 z,y,-x
21 z,-y,x
22 y,-z,-x
23 -y,-z,x
24 -y,z,-x
25 -x,-y,-z
26 y,-x,-z
27 x,y,-z
28 -y,x,-z
29 -x,y,z
30 -y,-x,z
31 x,-y,z
32 y,x,z
33 -z,-x,-y
34 x,-z,-y
35 z,x,-y
36 -x,z,-y
37 -z,x,y
38 -x,-z,y
39 z,-x,y
40 x,z,y
41 -y,-z,-x
42 z,y,x
43 z,-y,-x
44 -z,-y,x
45 -z,y,-x
46 -y,z,x
47 y,z,-x
48 y,-z,x
49 x,1/2+y,1/2+z
50 -y,1/2+x,1/2+z
51 -x,1/2-y,1/2+z
52 y,1/2-x,1/2+z
53 x,1/2-y,1/2-z
54 y,1/2+x,1/2-z
55 -x,1/2+y,1/2-z
56 -y,1/2-x,1/2-z
57 z,1/2+x,1/2+y
58 -x,1/2+z,1/2+y
59 -z,1/2-x,1/2+y
60 x,1/2-z,1/2+y
61 z,1/2-x,1/2-y
62 x,1/2+z,1/2-y
63 -z,1/2+x,1/2-y
64 -x,1/2-z,1/2-y
65 y,1/2+z,1/2+x
66 -z,1/2-y,1/2-x
67 -z,1/2+y,1/2+x
68 z,1/2+y,1/2-x
69 z,1/2-y,1/2+x
70 y,1/2-z,1/2-x
71 -y,1/2-z,1/2+x
72 -y,1/2+z,1/2-x
73 -x,1/2-y,1/2-z
74 y,1/2-x,1/2-z
75 x,1/2+y,1/2-z
76 -y,1/2+x,1/2-z
77 -x,1/2+y,1/2+z
78 -y,1/2-x,1/2+z
79 x,1/2-y,1/2+z
80 y,1/2+x,1/2+z
81 -z,1/2-x,1/2-y
82 x,1/2-z,1/2-y
83 z,1/2+x,1/2-y
84 -x,1/2+z,1/2-y
85 -z,1/2+x,1/2+y
86 -x,1/2-z,1/2+y
87 z,1/2-x,1/2+y
88 x,1/2+z,1/2+y
89 -y,1/2-z,1/2-x
90 z,1/2+y,1/2+x
91 z,1/2-y,1/2-x
92 -z,1/2-y,1/2+x
93 -z,1/2+y,1/2-x
94 -y,1/2+z,1/2+x
95 y,1/2+z,1/2-x
96 y,1/2-z,1/2+x
97 1/2+x,y,1/2+z
98 1/2-y,x,1/2+z
99 1/2-x,-y,1/2+z
100 1/2+y,-x,1/2+z
101 1/2+x,-y,1/2-z
102 1/2+y,x,1/2-z
103 1/2-x,y,1/2-z
104 1/2-y,-x,1/2-z
105 1/2+z,x,1/2+y
106 1/2-x,z,1/2+y
107 1/2-z,-x,1/2+y
108 1/2+x,-z,1/2+y
109 1/2+z,-x,1/2-y
110 1/2+x,z,1/2-y
111 1/2-z,x,1/2-y
112 1/2-x,-z,1/2-y
113 1/2+y,z,1/2+x
114 1/2-z,-y,1/2-x
115 1/2-z,y,1/2+x
116 1/2+z,y,1/2-x
117 1/2+z,-y,1/2+x
118 1/2+y,-z,1/2-x
119 1/2-y,-z,1/2+x
120 1/2-y,z,1/2-x
121 1/2-x,-y,1/2-z
122 1/2+y,-x,1/2-z
123 1/2+x,y,1/2-z
124 1/2-y,x,1/2-z
125 1/2-x,y,1/2+z
126 1/2-y,-x,1/2+z
127 1/2+x,-y,1/2+z
128 1/2+y,x,1/2+z
129 1/2-z,-x,1/2-y
130 1/2+x,-z,1/2-y
131 1/2+z,x,1/2-y
132 1/2-x,z,1/2-y
133 1/2-z,x,1/2+y
134 1/2-x,-z,1/2+y
135 1/2+z,-x,1/2+y
136 1/2+x,z,1/2+y
137 1/2-y,-z,1/2-x
138 1/2+z,y,1/2+x
139 1/2+z,-y,1/2-x
140 1/2-z,-y,1/2+x
141 1/2-z,y,1/2-x
142 1/2-y,z,1/2+x
143 1/2+y,z,1/2-x
144 1/2+y,-z,1/2+x
145 1/2+x,1/2+y,z
146 1/2-y,1/2+x,z
147 1/2-x,1/2-y,z
148 1/2+y,1/2-x,z
149 1/2+x,1/2-y,-z
150 1/2+y,1/2+x,-z
151 1/2-x,1/2+y,-z
152 1/2-y,1/2-x,-z
153 1/2+z,1/2+x,y
154 1/2-x,1/2+z,y
155 1/2-z,1/2-x,y
156 1/2+x,1/2-z,y
157 1/2+z,1/2-x,-y
158 1/2+x,1/2+z,-y
159 1/2-z,1/2+x,-y
160 1/2-x,1/2-z,-y
161 1/2+y,1/2+z,x
162 1/2-z,1/2-y,-x
163 1/2-z,1/2+y,x
164 1/2+z,1/2+y,-x
165 1/2+z,1/2-y,x
166 1/2+y,1/2-z,-x
167 1/2-y,1/2-z,x
168 1/2-y,1/2+z,-x
169 1/2-x,1/2-y,-z
170 1/2+y,1/2-x,-z
171 1/2+x,1/2+y,-z
172 1/2-y,1/2+x,-z
173 1/2-x,1/2+y,z
174 1/2-y,1/2-x,z
175 1/2+x,1/2-y,z
176 1/2+y,1/2+x,z
177 1/2-z,1/2-x,-y
178 1/2+x,1/2-z,-y
179 1/2+z,1/2+x,-y
180 1/2-x,1/2+z,-y
181 1/2-z,1/2+x,y
182 1/2-x,1/2-z,y
183 1/2+z,1/2-x,y
184 1/2+x,1/2+z,y
185 1/2-y,1/2-z,-x
186 1/2+z,1/2+y,x
187 1/2+z,1/2-y,-x
188 1/2-z,1/2-y,x
189 1/2-z,1/2+y,-x
190 1/2-y,1/2+z,x
191 1/2+y,1/2+z,-x
192 1/2+y,1/2-z,x

loop_
_atom_site_label
_atom_site_type_symbol
_atom_site_symmetry_multiplicity
_atom_site_fract_x
_atom_site_fract_y
_atom_site_fract_z
_atom_site_occupancy
_atom_site_B_iso_or_equiv
Te Te 4 0.5 0.5 0.5 1 1.42(2)
Li Li 4 0 0 0 0.2857143 2.28(2)
Ge1 Ge 4 0 0 0 0.407(1) 2.28(2)
Ge2 Ge 8 0.25 0.25 0.25 0.0104(7) 2.28(2)
Sb Sb 4 0 0 0 0.2857143 2.28(2)

loop_
_atom_type_symbol
_atom_type_description
_atom_type_scat_dispersion_real
_atom_type_scat_dispersion_imag
_atom_type_scat_source
Te Te -0.1759 6.3531 'International Tables Vol C Tables 4.2.6.8 and 6.1.1.4'
Sb Sb -0.0562 5.8946 'International Tables Vol C Tables 4.2.6.8 and 6.1.1.4'
Li Li 0.0008 0.0003 'International Tables Vol C Tables 4.2.6.8 and 6.1.1.4'
Ge Ge -1.0885 0.8855 'International Tables Vol C Tables 4.2.6.8 and 6.1.1.4'

loop_
_geom_angle_atom_site_label_1
_geom_angle_atom_site_label_2
_geom_angle_atom_site_label_3
_geom_angle
_geom_angle_site_symmetry_1
_geom_angle_site_symmetry_3
_geom_angle_publ_flag
Ge2 Te Ge2 70.53 . 2_655 yes
Ge2 Te Ge2 109.47 . 3_665 yes
Ge2 Te Ge2 70.53 . 4_565 yes
Ge2 Te Ge2 109.47 . 5_566 yes
Ge2 Te Ge2 70.53 . 6_556 yes
Ge2 Te Ge2 109.47 . 7_656 yes
Ge2 Te Ge2 180.00 . 8_666 yes
Ge2 Te Ge2 70.53 2_655 3_665 yes
Ge2 Te Ge2 109.47 2_655 4_565 yes
Ge2 Te Ge2 180.00 2_655 5_566 yes
Ge2 Te Ge2 109.47 2_655 6_556 yes
Ge2 Te Ge2 70.53 2_655 7_656 yes
Ge2 Te Ge2 109.47 2_655 8_666 yes
Ge2 Te Ge2 70.53 3_665 4_565 yes
Ge2 Te Ge2 109.47 3_665 5_566 yes
Ge2 Te Ge2 180.00 3_665 6_556 yes
Ge2 Te Ge2 109.47 3_665 7_656 yes
Ge2 Te Ge2 70.53 3_665 8_666 yes
Ge2 Te Ge2 70.53 4_565 5_566 yes
Ge2 Te Ge2 109.47 4_565 6_556 yes
Ge2 Te Ge2 180.00 4_565 7_656 yes
Ge2 Te Ge2 109.47 4_565 8_666 yes
Ge2 Te Ge2 70.53 5_566 6_556 yes
Ge2 Te Ge2 109.47 5_566 7_656 yes
Ge2 Te Ge2 70.53 5_566 8_666 yes
Ge2 Te Ge2 70.53 6_556 7_656 yes
Ge2 Te Ge2 109.47 6_556 8_666 yes
Ge2 Te Ge2 70.53 7_656 8_666 yes
Te Ge2 Ge2 54.74 . 2_655 yes
Te Ge2 Ge2 54.74 . 4_565 yes
Te Ge2 Ge2 54.74 . 6_556 yes
Ge2 Ge2 Ge2 90.00 2_655 4_565 yes
Ge2 Ge2 Ge2 90.00 2_655 6_556 yes
Ge2 Ge2 Ge2 90.00 4_565 6_556 yes

loop_
_geom_bond_atom_site_label_1
_geom_bond_atom_site_label_2
_geom_bond_distance
_geom_bond_site_symmetry_2
_geom_bond_publ_flag
Te Ge2 2.6120(1) . yes
Te Ge2 2.6120(1) 2_655 yes
Te Ge2 2.6120(1) 3_665 yes
Te Ge2 2.6120(1) 4_565 yes
Te Ge2 2.6120(1) 5_566 yes
Te Ge2 2.6120(1) 6_556 yes
Te Ge2 2.6120(1) 7_656 yes
Te Ge2 2.6120(1) 8_666 yes
Ge2 Ge2 3.0160(1) 2_655 yes
Ge2 Ge2 3.0160(1) 4_565 yes
Ge2 Ge2 3.0160(1) 6_556 yes
